data_7030906
loop_
_publ_author_name
'Bergamaschi, Greta'
'Boiocchi, Massimo'
'Perrone, Maria Lucia'
'Poggi, Antonio'
'Viviani, Ivan'
'Amendola, Valeria'

_publ_section_title
;
 Mixing the spacers in azacryptands: effects on halide recognition.
;
_journal_issue 29
_journal_name_full 'Dalton transactions (Cambridge, England : 2003)'
_journal_page_first 11352
_journal_page_last 11360
_journal_paper_doi 10.1039/c4dt00886c
_journal_volume 43
_journal_year 2014
_chemical_formula_moiety 'C34 H60 N8 O, 8(N O3), 3(H2 O)'
_chemical_formula_sum 'C34 H66 N16 O28'
_chemical_formula_weight 1146.98
_chemical_name_common
;
 (1,4,8,11,14,18,23,27-octa-azoniadiaza-6(2,5)-furana-16,25(1,4)-dibenzena
 bicyclo[9.9.9]nonacosaphane nitrate clathrate) heptanitrate trihydrate
;
_chemical_name_systematic
;
 ?
;
_space_group_IT_number 2
_symmetry_cell_setting triclinic
_symmetry_Int_Tables_number 2
_symmetry_space_group_name_Hall '-P 1'
_symmetry_space_group_name_H-M 'P -1'
_atom_sites_solution_hydrogens geom
_atom_sites_solution_primary direct
_atom_sites_solution_secondary difmap
_audit_creation_method SHELXL-97
_cell_angle_alpha 110.689(2)
_cell_angle_beta 91.837(2)
_cell_angle_gamma 102.914(2)
_cell_formula_units_Z 2
_cell_length_a 12.5559(13)
_cell_length_b 12.7718(13)
_cell_length_c 17.8881(18)
_cell_measurement_reflns_used 2002
_cell_measurement_temperature 293(2)
_cell_measurement_theta_max 17
_cell_measurement_theta_min 2
_cell_volume 2596.2(5)
_computing_cell_refinement 'SAINT (Bruker-Axs Inc)'
_computing_data_collection 'SMART (Bruker-Axs Inc)'
_computing_data_reduction 'SAINT (Bruker-Axs Inc)'
_computing_molecular_graphics 'Mercury (Macrae et al., 2008)'
_computing_publication_material 'WinGX publication routines (Farrugia, 1999)'
_computing_structure_refinement 'SHELXL-97 (Sheldrick, 2008)'
_computing_structure_solution 'SIR2011 (Burla et al., 2012)'
_diffrn_ambient_temperature 293(2)
_diffrn_detector_area_resol_mean 8.333
_diffrn_measured_fraction_theta_full 0.999
_diffrn_measured_fraction_theta_max 0.999
_diffrn_measurement_device_type 'Bruker-Axs Smart-Apex CCD'
_diffrn_measurement_method 'omega scan'
_diffrn_radiation_monochromator graphite
_diffrn_radiation_source 'fine-focus sealed tube'
_diffrn_radiation_type MoK\a
_diffrn_radiation_wavelength 0.71073
_diffrn_reflns_av_R_equivalents 0.0374
_diffrn_reflns_av_sigmaI/netI 0.0494
_diffrn_reflns_limit_h_max 13
_diffrn_reflns_limit_h_min -13
_diffrn_reflns_limit_k_max 14
_diffrn_reflns_limit_k_min -14
_diffrn_reflns_limit_l_max 19
_diffrn_reflns_limit_l_min -19
_diffrn_reflns_number 17958
_diffrn_reflns_theta_full 23.03
_diffrn_reflns_theta_max 23.03
_diffrn_reflns_theta_min 1.23
_diffrn_standards_decay_% 0
_exptl_absorpt_coefficient_mu 0.128
_exptl_absorpt_correction_T_max 0.999
_exptl_absorpt_correction_T_min 0.878
_exptl_absorpt_correction_type multi-scan
_exptl_absorpt_process_details 'Sadabs (Sheldrick, 1996)'
_exptl_crystal_colour 'pale yellow'
_exptl_crystal_density_diffrn 1.467
_exptl_crystal_density_method 'not measured'
_exptl_crystal_description irregular
_exptl_crystal_F_000 1202
_exptl_crystal_size_max 0.3
_exptl_crystal_size_mid 0.12
_exptl_crystal_size_min 0.08
_refine_diff_density_max 0.621
_refine_diff_density_min -0.333
_refine_diff_density_rms 0.100
_refine_ls_extinction_method none
_refine_ls_goodness_of_fit_ref 1.122
_refine_ls_hydrogen_treatment constr
_refine_ls_matrix_type full
_refine_ls_number_parameters 754
_refine_ls_number_reflns 7234
_refine_ls_number_restraints 34
_refine_ls_restrained_S_all 1.125
_refine_ls_R_factor_all 0.1808
_refine_ls_R_factor_gt 0.1131
_refine_ls_shift/su_max 0.008
_refine_ls_shift/su_mean 0.000
_refine_ls_structure_factor_coef Fsqd
_refine_ls_weighting_details 'calc w=1/[\s^2^(Fo^2^)+(0.2000P)^2^+0.0000P] where P=(Fo^2^+2Fc^2^)/3'
_refine_ls_weighting_scheme calc
_refine_ls_wR_factor_gt 0.3090
_refine_ls_wR_factor_ref 0.3669
_reflns_number_gt 3387
_reflns_number_total 7234
_reflns_threshold_expression >2\s(I)
_cod_data_source_file c4dt00886c2.cif
_cod_data_source_block ivan_1m
_cod_depositor_comments
;
The following automatic conversions were performed:

'_refine_ls_hydrogen_treatment' value 'CONSTR' changed to 'constr'
according to
/usr/data/users/saulius/crontab/automatic-downloads/rss-feeds/RSC/lib/dictionaries/cif_core.dic
dictionary named 'cif_core.dic' version 2.4.2 from 2011-04-26.

Automatic conversion script
Id: cif_fix_values 2281 2013-09-26 08:29:07Z andrius 

 Adding full bibliography for 7030906.cif.
;
_cod_database_code 7030906

loop_
_symmetry_equiv_pos_as_xyz
'x, y, z'
'-x, -y, -z'

loop_
_atom_site_label
_atom_site_type_symbol
_atom_site_fract_x
_atom_site_fract_y
_atom_site_fract_z
_atom_site_U_iso_or_equiv
_atom_site_adp_type
_atom_site_occupancy
_atom_site_symmetry_multiplicity
_atom_site_calc_flag
_atom_site_refinement_flags
_atom_site_disorder_assembly
_atom_site_disorder_group
C1 C 0.3984(6) 0.1410(6) 0.1288(4) 0.086(2) Uani 1 1 d . . .
H1A H 0.4117 0.1486 0.0776 0.104 Uiso 1 1 calc R . .
H1B H 0.3864 0.0600 0.1211 0.104 Uiso 1 1 calc R . .
C2 C 0.4990(6) 0.2118(7) 0.1909(4) 0.091(2) Uani 1 1 d . . .
H2A H 0.4995 0.2930 0.2098 0.109 Uiso 1 1 calc R . .
H2B H 0.4952 0.1879 0.2368 0.109 Uiso 1 1 calc R . .
C3 C 0.6976(6) 0.2487(6) 0.2170(6) 0.115(3) Uani 1 1 d . . .
H3A H 0.6860 0.2205 0.2607 0.138 Uiso 1 1 calc R . .
H3B H 0.7607 0.2255 0.1927 0.138 Uiso 1 1 calc R . .
C4 C 0.7211(6) 0.3767(7) 0.2500(5) 0.088(2) Uani 1 1 d . . .
C5 C 0.6850(6) 0.4359(7) 0.3199(6) 0.098(2) Uani 1 1 d . . .
H5 H 0.6440 0.3949 0.3477 0.118 Uiso 1 1 calc R . .
C6 C 0.7079(6) 0.5559(8) 0.3506(4) 0.097(2) Uani 1 1 d . . .
H6 H 0.6813 0.5942 0.3978 0.117 Uiso 1 1 calc R . .
C7 C 0.7712(6) 0.6191(6) 0.3101(5) 0.0817(19) Uani 1 1 d . . .
C8 C 0.8079(5) 0.5597(6) 0.2406(5) 0.087(2) Uani 1 1 d . . .
H8 H 0.8495 0.6004 0.2129 0.105 Uiso 1 1 calc R . .
C9 C 0.7843(6) 0.4396(7) 0.2102(5) 0.094(2) Uani 1 1 d . . .
H9 H 0.8109 0.4011 0.1630 0.113 Uiso 1 1 calc R . .
C10 C 0.7970(6) 0.7507(6) 0.3407(5) 0.094(2) Uani 1 1 d . . .
H10A H 0.7986 0.7806 0.3988 0.112 Uiso 1 1 calc R . .
H10B H 0.8695 0.7801 0.3283 0.112 Uiso 1 1 calc R . .
C11 C 0.6030(5) 0.7612(6) 0.3239(4) 0.0850(19) Uani 1 1 d . . .
H11A H 0.6016 0.7924 0.3817 0.102 Uiso 1 1 calc R . .
H11B H 0.5774 0.6777 0.3051 0.102 Uiso 1 1 calc R . .
C12 C 0.5282(6) 0.8080(6) 0.2834(4) 0.086(2) Uani 1 1 d . . .
H12A H 0.5415 0.7903 0.2277 0.103 Uiso 1 1 calc R . .
H12B H 0.5446 0.8914 0.3099 0.103 Uiso 1 1 calc R . .
C13 C 0.2553(6) 0.1343(6) 0.2175(4) 0.086(2) Uani 1 1 d . . .
H13A H 0.3158 0.1462 0.2571 0.104 Uiso 1 1 calc R . .
H13B H 0.2230 0.0518 0.1919 0.104 Uiso 1 1 calc R . .
C14 C 0.1693(6) 0.1933(7) 0.2594(4) 0.097(2) Uani 1 1 d . . .
H14A H 0.1934 0.2758 0.2715 0.116 Uiso 1 1 calc R . .
H14B H 0.1004 0.1635 0.2240 0.116 Uiso 1 1 calc R . .
C15 C 0.0660(8) 0.2221(9) 0.3765(5) 0.121(3) Uani 1 1 d . . .
H15A H 0.0597 0.2056 0.4253 0.145 Uiso 1 1 calc R . .
H15B H -0.0038 0.1849 0.3425 0.145 Uiso 1 1 calc R . .
C16 C 0.0882(8) 0.3512(9) 0.3982(5) 0.103(3) Uani 1 1 d . . .
C17 C 0.0193(8) 0.3987(12) 0.3672(6) 0.129(3) Uani 1 1 d . . .
H17 H -0.0399 0.3508 0.3289 0.155 Uiso 1 1 calc R . .
C18 C 0.0362(8) 0.5139(11) 0.3916(6) 0.121(3) Uani 1 1 d . . .
H18 H -0.0143 0.5425 0.3703 0.145 Uiso 1 1 calc R . .
C19 C 0.1222(9) 0.5920(10) 0.4454(6) 0.115(3) Uani 1 1 d . . .
C20 C 0.1930(10) 0.5498(10) 0.4748(6) 0.127(3) Uani 1 1 d . . .
H20 H 0.2542 0.5998 0.5103 0.152 Uiso 1 1 calc R . .
C21 C 0.1765(9) 0.4298(11) 0.4528(6) 0.126(3) Uani 1 1 d . . .
H21 H 0.2262 0.4021 0.4755 0.151 Uiso 1 1 calc R . .
C22 C 0.1347(8) 0.7228(9) 0.4750(6) 0.132(3) Uani 1 1 d . . .
H22A H 0.0738 0.7375 0.4489 0.159 Uiso 1 1 calc R . .
H22B H 0.1303 0.7517 0.5325 0.159 Uiso 1 1 calc R . .
C23 C 0.2585(7) 0.7499(7) 0.3737(4) 0.099(2) Uani 1 1 d . . .
H23A H 0.1997 0.7602 0.3426 0.119 Uiso 1 1 calc R . .
H23B H 0.2569 0.6684 0.3537 0.119 Uiso 1 1 calc R . .
C24 C 0.3695(7) 0.8191(6) 0.3625(4) 0.097(2) Uani 1 1 d . . .
H24A H 0.3619 0.8929 0.3623 0.116 Uiso 1 1 calc R . .
H24B H 0.4236 0.8341 0.4074 0.116 Uiso 1 1 calc R . .
C25 C 0.2120(6) 0.1472(6) 0.0854(4) 0.0827(19) Uani 1 1 d . . .
H25A H 0.1423 0.1560 0.1052 0.099 Uiso 1 1 calc R . .
H25B H 0.2030 0.0665 0.0520 0.099 Uiso 1 1 calc R . .
C26 C 0.2424(6) 0.2202(7) 0.0354(4) 0.091(2) Uani 1 1 d . . .
H26A H 0.2527 0.3010 0.0692 0.110 Uiso 1 1 calc R . .
H26B H 0.3117 0.2105 0.0152 0.110 Uiso 1 1 calc R . .
C27 C 0.0489(6) 0.2040(7) -0.0159(5) 0.098(2) Uani 1 1 d . . .
H27A H 0.0125 0.1462 0.0047 0.117 Uiso 1 1 calc R . .
H27B H 0.0060 0.1918 -0.0657 0.117 Uiso 1 1 calc R . .
C28 C 0.0535(6) 0.3209(7) 0.0434(6) 0.091(2) Uani 1 1 d . . .
C29 C 0.0274(7) 0.3613(8) 0.1162(6) 0.102(2) Uani 1 1 d . . .
H29 H -0.0041 0.3185 0.1461 0.123 Uiso 1 1 calc R . .
C30 C 0.0566(7) 0.4836(8) 0.1408(6) 0.106(2) Uani 1 1 d . . .
H30 H 0.0459 0.5362 0.1897 0.127 Uiso 1 1 calc R . .
C31 C 0.1034(6) 0.5099(7) 0.0795(6) 0.097(2) Uani 1 1 d . . .
C32 C 0.1544(6) 0.6181(7) 0.0692(5) 0.097(2) Uani 1 1 d . . .
H32A H 0.1401 0.6828 0.1126 0.116 Uiso 1 1 calc R . .
H32B H 0.1227 0.6173 0.0188 0.116 Uiso 1 1 calc R . .
C33 C 0.3393(6) 0.6391(6) 0.1427(4) 0.090(2) Uani 1 1 d . . .
H33A H 0.4151 0.6394 0.1336 0.108 Uiso 1 1 calc R . .
H33B H 0.3079 0.5716 0.1554 0.108 Uiso 1 1 calc R . .
C34 C 0.3361(6) 0.7483(6) 0.2133(4) 0.090(2) Uani 1 1 d . . .
H34A H 0.2610 0.7457 0.2253 0.108 Uiso 1 1 calc R . .
H34B H 0.3633 0.8158 0.1997 0.108 Uiso 1 1 calc R . .
N1 N 0.2984(4) 0.1809(4) 0.1555(3) 0.0746(14) Uani 1 1 d . . .
H1N H 0.3181 0.2594 0.1788 0.089 Uiso 1 1 calc R . .
N2 N 0.5987(5) 0.1954(5) 0.1558(4) 0.0935(18) Uani 1 1 d . . .
H2NA H 0.6066 0.2269 0.1180 0.112 Uiso 1 1 calc R . .
H2NB H 0.5932 0.1192 0.1316 0.112 Uiso 1 1 calc R . .
N3 N 0.7156(5) 0.7936(4) 0.3052(3) 0.0842(16) Uani 1 1 d . . .
H3NA H 0.7380 0.8713 0.3228 0.101 Uiso 1 1 calc R . .
H3NB H 0.7150 0.7662 0.2513 0.101 Uiso 1 1 calc R . .
N4 N 0.1526(6) 0.1722(6) 0.3342(4) 0.111(2) Uani 1 1 d . . .
H4NA H 0.2163 0.2025 0.3673 0.134 Uiso 1 1 calc R . .
H4NB H 0.1343 0.0954 0.3227 0.134 Uiso 1 1 calc R . .
N5 N 0.2405(7) 0.7878(6) 0.4589(4) 0.119(2) Uani 1 1 d . . .
H5NA H 0.2417 0.8634 0.4767 0.143 Uiso 1 1 calc R . .
H5NB H 0.2966 0.7800 0.4874 0.143 Uiso 1 1 calc R . .
N6 N 0.1594(6) 0.1904(5) -0.0320(4) 0.0981(18) Uani 1 1 d . . .
H6NA H 0.1529 0.1160 -0.0634 0.118 Uiso 1 1 calc R . .
H6NB H 0.1853 0.2334 -0.0611 0.118 Uiso 1 1 calc R . .
N7 N 0.2770(5) 0.6325(5) 0.0692(3) 0.0946(17) Uani 1 1 d . . .
H7NA H 0.2883 0.5728 0.0276 0.114 Uiso 1 1 calc R . .
H7NB H 0.3054 0.6973 0.0599 0.114 Uiso 1 1 calc R . .
N8 N 0.4082(4) 0.7560(4) 0.2867(3) 0.0772(15) Uani 1 1 d . . .
H8N H 0.4022 0.6826 0.2843 0.093 Uiso 1 1 calc R . .
O1 O 0.1005(4) 0.4091(5) 0.0175(3) 0.0942(15) Uani 1 1 d . . .
N9 N 0.3760(7) 0.4700(8) 0.2937(6) 0.118(2) Uani 1 1 d D . .
O2 O 0.3916(5) 0.3932(5) 0.3183(4) 0.133(2) Uani 1 1 d D . .
O3 O 0.3249(8) 0.4391(8) 0.2292(5) 0.182(4) Uani 1 1 d D . .
O4 O 0.4103(6) 0.5726(6) 0.3395(5) 0.156(3) Uani 1 1 d D . .
N10 N 0.6592(7) 0.6164(7) 0.1016(5) 0.108(2) Uani 1 1 d . . .
O5 O 0.5882(6) 0.5835(5) 0.1419(4) 0.1219(19) Uani 1 1 d . . .
O6 O 0.6554(6) 0.5608(6) 0.0284(4) 0.139(2) Uani 1 1 d . . .
O7 O 0.7318(5) 0.7127(6) 0.1359(3) 0.1218(19) Uani 1 1 d . . .
N11 N 0.5375(6) -0.1026(7) 0.1049(5) 0.0969(18) Uani 1 1 d . . .
O8 O 0.5262(6) -0.0405(6) 0.1728(4) 0.136(2) Uani 1 1 d . . .
O9 O 0.5279(6) -0.2074(5) 0.0867(4) 0.131(2) Uani 1 1 d . . .
O10 O 0.5612(6) -0.0559(5) 0.0579(4) 0.137(2) Uani 1 1 d . . .
N12 N 0.1025(7) -0.0745(7) -0.1548(5) 0.1007(19) Uani 1 1 d . . .
O11 O 0.1848(5) -0.0053(6) -0.1590(4) 0.1216(19) Uani 1 1 d . . .
O12 O 0.0808(5) -0.1754(6) -0.2063(5) 0.149(2) Uani 1 1 d . . .
O13 O 0.0435(5) -0.0488(5) -0.1035(4) 0.1202(19) Uani 1 1 d . . .
N13 N 0.7472(6) 0.1600(7) -0.0063(6) 0.107(2) Uani 1 1 d . . .
O14 O 0.7666(7) 0.1362(5) -0.0764(5) 0.150(3) Uani 1 1 d . . .
O15 O 0.7032(6) 0.2404(6) 0.0258(5) 0.145(2) Uani 1 1 d . . .
O16 O 0.7687(8) 0.1071(7) 0.0303(5) 0.167(3) Uani 1 1 d . . .
N14 N 0.0679(10) -0.1313(10) 0.2510(6) 0.140(3) Uani 1 1 d . . .
O17 O 0.0470(7) -0.2314(8) 0.2397(7) 0.202(4) Uani 1 1 d . . .
O18 O 0.0089(8) -0.0667(8) 0.2546(7) 0.215(5) Uani 1 1 d . . .
O19 O 0.1619(11) -0.0791(10) 0.2778(10) 0.242(6) Uani 1 1 d . . .
O1W O 0.5131(6) 0.3434(6) 0.0794(5) 0.159(3) Uani 1 1 d . . .
O2W O 0.5000 0.5000 0.5000 0.253(7) Uani 1 2 d S . .
O3W O 0.7782(6) 1.0292(5) 0.3203(5) 0.170(3) Uani 1 1 d . . .
N15A N 0.0960(17) -0.0081(16) 0.4736(13) 0.181(9) Uani 0.50 1 d PD A 1
O20A O 0.1963(15) 0.0011(14) 0.4920(12) 0.151(6) Uani 0.50 1 d PD A 1
O21A O 0.072(2) 0.0762(15) 0.4715(13) 0.238(13) Uani 0.50 1 d PD A 1
O22A O 0.0290(17) -0.1035(14) 0.4558(15) 0.263(16) Uani 0.50 1 d PD A 1
O4W O 0.326(2) 0.250(2) 0.4494(11) 0.243(15) Uani 0.50 1 d P B 1
N15B N 0.2640(17) 0.0718(13) 0.4634(10) 0.148(6) Uani 0.50 1 d PDU C 2
O20B O 0.3025(18) 0.0373(12) 0.5138(8) 0.162(6) Uani 0.50 1 d PD C 2
O21B O 0.2184(18) -0.0019(13) 0.4013(10) 0.212(10) Uani 0.50 1 d PD C 2
O22B O 0.2909(17) 0.1771(10) 0.4737(11) 0.162(7) Uani 0.50 1 d PD C 2
N16 N 0.4617(11) 0.8415(15) 0.5968(8) 0.222(7) Uani 1 1 d DU . .
O23 O 0.3639(12) 0.8119(14) 0.6056(10) 0.291(7) Uani 1 1 d D D .
O24 O 0.5395(10) 0.8833(15) 0.6512(6) 0.280(8) Uani 1 1 d D D .
O25A O 0.469(2) 0.794(3) 0.5228(8) 0.293(17) Uani 0.50 1 d PD D .
O25B O 0.4476(17) 0.9218(12) 0.5763(12) 0.233(11) Uani 0.50 1 d PD D 2

loop_
_atom_site_aniso_label
_atom_site_aniso_U_11
_atom_site_aniso_U_22
_atom_site_aniso_U_33
_atom_site_aniso_U_23
_atom_site_aniso_U_13
_atom_site_aniso_U_12
C1 0.095(5) 0.077(4) 0.093(5) 0.032(4) 0.016(4) 0.030(4)
C2 0.074(5) 0.104(5) 0.098(5) 0.031(4) 0.015(4) 0.036(4)
C3 0.081(5) 0.083(6) 0.184(9) 0.052(6) -0.005(6) 0.024(4)
C4 0.064(4) 0.090(6) 0.111(6) 0.031(5) 0.003(4) 0.033(4)
C5 0.094(5) 0.091(6) 0.117(6) 0.053(5) -0.003(5) 0.018(5)
C6 0.090(5) 0.123(7) 0.074(5) 0.025(5) 0.003(4) 0.035(5)
C7 0.065(4) 0.083(5) 0.085(5) 0.015(4) -0.011(4) 0.025(4)
C8 0.066(4) 0.081(5) 0.107(6) 0.026(4) 0.013(4) 0.017(4)
C9 0.076(5) 0.090(6) 0.105(6) 0.018(5) 0.007(4) 0.029(4)
C10 0.080(5) 0.086(5) 0.093(5) 0.008(4) -0.009(4) 0.023(4)
C11 0.077(5) 0.099(5) 0.080(4) 0.035(4) -0.002(4) 0.024(4)
C12 0.093(5) 0.069(4) 0.092(5) 0.027(4) 0.007(4) 0.018(4)
C13 0.081(5) 0.098(5) 0.087(5) 0.048(4) 0.010(4) 0.014(4)
C14 0.086(5) 0.125(6) 0.084(5) 0.048(5) 0.021(4) 0.018(5)
C15 0.141(8) 0.131(8) 0.090(6) 0.046(5) 0.041(6) 0.017(6)
C16 0.092(6) 0.138(8) 0.068(5) 0.034(5) 0.034(5) 0.012(6)
C17 0.088(6) 0.162(11) 0.091(6) 0.002(7) 0.007(5) 0.016(7)
C18 0.098(7) 0.151(9) 0.099(7) 0.019(7) 0.015(6) 0.047(7)
C19 0.103(7) 0.144(9) 0.091(6) 0.029(7) 0.042(6) 0.035(7)
C20 0.135(9) 0.130(9) 0.092(6) 0.023(6) -0.002(6) 0.017(7)
C21 0.131(8) 0.153(10) 0.098(6) 0.057(7) -0.002(6) 0.027(7)
C22 0.117(7) 0.151(9) 0.118(7) 0.028(6) 0.042(6) 0.045(6)
C23 0.106(6) 0.092(5) 0.087(5) 0.019(4) 0.016(4) 0.027(5)
C24 0.118(6) 0.079(5) 0.082(5) 0.018(4) 0.000(4) 0.024(4)
C25 0.089(5) 0.079(4) 0.078(4) 0.026(4) -0.007(4) 0.024(4)
C26 0.085(5) 0.110(6) 0.091(5) 0.042(5) 0.018(4) 0.039(4)
C27 0.088(5) 0.102(6) 0.098(5) 0.036(5) -0.011(4) 0.018(4)
C28 0.083(5) 0.080(5) 0.112(7) 0.045(5) -0.012(5) 0.014(4)
C29 0.096(6) 0.102(7) 0.119(7) 0.047(5) 0.030(5) 0.034(5)
C30 0.092(6) 0.106(7) 0.120(7) 0.031(6) 0.031(5) 0.041(5)
C31 0.077(5) 0.092(6) 0.118(6) 0.032(6) -0.012(5) 0.026(4)
C32 0.084(5) 0.094(6) 0.106(6) 0.032(4) -0.014(4) 0.022(4)
C33 0.084(5) 0.089(5) 0.088(5) 0.027(4) -0.008(4) 0.019(4)
C34 0.106(5) 0.081(5) 0.090(5) 0.032(4) 0.007(4) 0.039(4)
N1 0.072(3) 0.069(3) 0.084(4) 0.028(3) 0.011(3) 0.020(3)
N2 0.079(4) 0.069(4) 0.128(5) 0.029(3) 0.021(4) 0.020(3)
N3 0.094(4) 0.069(3) 0.079(4) 0.017(3) 0.006(3) 0.018(3)
N4 0.126(5) 0.112(5) 0.090(4) 0.044(4) 0.022(4) 0.007(4)
N5 0.145(6) 0.107(5) 0.097(5) 0.021(4) 0.035(4) 0.039(5)
N6 0.117(5) 0.091(4) 0.080(4) 0.028(3) -0.004(4) 0.022(4)
N7 0.095(4) 0.098(4) 0.091(4) 0.036(3) -0.008(3) 0.026(3)
N8 0.085(4) 0.071(3) 0.079(4) 0.028(3) 0.003(3) 0.025(3)
O1 0.097(3) 0.092(4) 0.085(3) 0.021(3) -0.015(3) 0.031(3)
N9 0.110(6) 0.116(7) 0.157(8) 0.075(7) 0.042(6) 0.041(5)
O2 0.137(5) 0.100(4) 0.167(6) 0.053(4) 0.020(4) 0.033(4)
O3 0.222(9) 0.207(9) 0.134(6) 0.090(6) -0.015(6) 0.051(7)
O4 0.151(6) 0.086(4) 0.229(8) 0.050(5) 0.052(5) 0.036(4)
N10 0.104(6) 0.114(6) 0.102(6) 0.027(5) 0.007(5) 0.038(5)
O5 0.112(4) 0.129(5) 0.115(4) 0.032(4) 0.021(4) 0.034(4)
O6 0.156(6) 0.135(5) 0.094(4) -0.005(4) 0.010(4) 0.052(4)
O7 0.126(5) 0.123(5) 0.092(4) 0.030(3) 0.005(3) 0.001(4)
N11 0.122(5) 0.092(5) 0.088(5) 0.037(4) 0.022(4) 0.042(4)
O8 0.207(7) 0.108(4) 0.125(5) 0.063(4) 0.059(5) 0.069(4)
O9 0.189(6) 0.079(4) 0.143(5) 0.049(4) 0.023(4) 0.054(4)
O10 0.219(7) 0.103(4) 0.099(4) 0.045(4) 0.046(4) 0.044(4)
N12 0.082(5) 0.083(5) 0.121(6) 0.022(5) -0.009(5) 0.019(4)
O11 0.106(4) 0.110(4) 0.135(5) 0.039(4) 0.020(4) 0.009(4)
O12 0.119(5) 0.113(5) 0.171(6) 0.005(5) -0.013(4) 0.028(4)
O13 0.109(4) 0.112(4) 0.128(5) 0.035(4) 0.025(4) 0.020(4)
N13 0.116(6) 0.079(5) 0.126(7) 0.052(5) -0.019(5) 0.006(4)
O14 0.207(8) 0.088(4) 0.142(6) 0.036(4) 0.016(6) 0.025(4)
O15 0.171(6) 0.110(5) 0.171(6) 0.060(5) 0.023(5) 0.056(5)
O16 0.224(8) 0.126(5) 0.166(7) 0.061(5) -0.002(6) 0.069(5)
N14 0.116(7) 0.109(8) 0.173(8) 0.031(6) -0.001(6) 0.022(7)
O17 0.144(6) 0.092(5) 0.318(12) 0.020(6) 0.030(7) 0.018(5)
O18 0.146(7) 0.144(7) 0.334(14) 0.053(7) -0.029(7) 0.060(6)
O19 0.172(9) 0.182(9) 0.44(2) 0.184(12) 0.081(11) 0.060(8)
O1W 0.172(6) 0.131(5) 0.174(6) 0.062(5) -0.017(5) 0.035(4)
O2W 0.238(16) 0.299(19) 0.184(12) 0.071(12) -0.030(11) 0.030(13)
O3W 0.180(7) 0.101(5) 0.206(7) 0.048(5) 0.041(6) 0.000(4)
N15A 0.25(3) 0.12(2) 0.118(15) -0.003(13) -0.043(18) 0.02(2)
O20A 0.170(16) 0.111(11) 0.133(14) 0.014(10) -0.003(13) 0.010(12)
O21A 0.40(4) 0.112(14) 0.184(17) 0.016(13) -0.06(2) 0.107(19)
O22A 0.34(3) 0.082(11) 0.28(3) 0.013(13) -0.16(3) -0.004(15)
O4W 0.31(3) 0.31(3) 0.116(12) -0.019(16) -0.049(15) 0.25(3)
N15B 0.194(17) 0.136(16) 0.122(14) 0.034(13) 0.015(13) 0.081(15)
O20B 0.26(2) 0.101(10) 0.126(12) 0.031(9) 0.003(13) 0.062(12)
O21B 0.27(2) 0.145(14) 0.156(15) -0.020(12) -0.090(16) 0.068(14)
O22B 0.215(16) 0.095(10) 0.166(16) 0.012(10) -0.022(12) 0.087(11)
N16 0.193(13) 0.36(2) 0.216(15) 0.203(16) 0.070(12) 0.116(14)
O23 0.261(16) 0.299(16) 0.274(15) 0.097(12) 0.008(12) 0.011(13)
O24 0.196(10) 0.52(2) 0.149(8) 0.167(11) -0.022(7) 0.068(12)
O25A 0.28(2) 0.57(5) 0.077(9) 0.087(19) 0.000(13) 0.27(3)
O25B 0.21(2) 0.182(17) 0.158(15) -0.021(14) -0.061(15) -0.087(15)

loop_
_atom_type_symbol
_atom_type_description
_atom_type_scat_dispersion_real
_atom_type_scat_dispersion_imag
_atom_type_scat_source
C C 0.0033 0.0016 'International Tables Vol C Tables 4.2.6.8 and 6.1.1.4'
H H 0.0000 0.0000 'International Tables Vol C Tables 4.2.6.8 and 6.1.1.4'
N N 0.0061 0.0033 'International Tables Vol C Tables 4.2.6.8 and 6.1.1.4'
O O 0.0106 0.0060 'International Tables Vol C Tables 4.2.6.8 and 6.1.1.4'

loop_
_geom_angle_atom_site_label_1
_geom_angle_atom_site_label_2
_geom_angle_atom_site_label_3
_geom_angle
N1 C1 C2 110.9(6)
N1 C1 H1A 109.5
C2 C1 H1A 109.5
N1 C1 H1B 109.5
C2 C1 H1B 109.5
H1A C1 H1B 108.0
N2 C2 C1 110.3(6)
N2 C2 H2A 109.6
C1 C2 H2A 109.6
N2 C2 H2B 109.6
C1 C2 H2B 109.6
H2A C2 H2B 108.1
C4 C3 N2 111.7(6)
C4 C3 H3A 109.3
N2 C3 H3A 109.3
C4 C3 H3B 109.3
N2 C3 H3B 109.3
H3A C3 H3B 107.9
C5 C4 C9 118.4(7)
C5 C4 C3 121.9(8)
C9 C4 C3 119.7(8)
C4 C5 C6 121.6(8)
C4 C5 H5 119.2
C6 C5 H5 119.2
C5 C6 C7 119.9(7)
C5 C6 H6 120.0
C7 C6 H6 120.0
C8 C7 C6 118.3(7)
C8 C7 C10 119.9(7)
C6 C7 C10 121.8(7)
C7 C8 C9 121.4(7)
C7 C8 H8 119.3
C9 C8 H8 119.3
C8 C9 C4 120.4(7)
C8 C9 H9 119.8
C4 C9 H9 119.8
N3 C10 C7 113.0(5)
N3 C10 H10A 109.0
C7 C10 H10A 109.0
N3 C10 H10B 109.0
C7 C10 H10B 109.0
H10A C10 H10B 107.8
N3 C11 C12 109.6(6)
N3 C11 H11A 109.8
C12 C11 H11A 109.8
N3 C11 H11B 109.8
C12 C11 H11B 109.8
H11A C11 H11B 108.2
C11 C12 N8 111.1(5)
C11 C12 H12A 109.4
N8 C12 H12A 109.4
C11 C12 H12B 109.4
N8 C12 H12B 109.4
H12A C12 H12B 108.0
N1 C13 C14 111.4(6)
N1 C13 H13A 109.4
C14 C13 H13A 109.4
N1 C13 H13B 109.4
C14 C13 H13B 109.4
H13A C13 H13B 108.0
N4 C14 C13 110.0(6)
N4 C14 H14A 109.7
C13 C14 H14A 109.7
N4 C14 H14B 109.7
C13 C14 H14B 109.7
H14A C14 H14B 108.2
N4 C15 C16 113.3(7)
N4 C15 H15A 108.9
C16 C15 H15A 108.9
N4 C15 H15B 108.9
C16 C15 H15B 108.9
H15A C15 H15B 107.7
C17 C16 C21 115.4(10)
C17 C16 C15 121.6(10)
C21 C16 C15 123.0(11)
C18 C17 C16 120.7(9)
C18 C17 H17 119.7
C16 C17 H17 119.7
C17 C18 C19 124.5(10)
C17 C18 H18 117.8
C19 C18 H18 117.8
C20 C19 C18 116.9(11)
C20 C19 C22 120.4(11)
C18 C19 C22 122.7(11)
C19 C20 C21 120.4(10)
C19 C20 H20 119.8
C21 C20 H20 119.8
C16 C21 C20 122.1(10)
C16 C21 H21 118.9
C20 C21 H21 118.9
N5 C22 C19 113.4(7)
N5 C22 H22A 108.9
C19 C22 H22A 108.9
N5 C22 H22B 108.9
C19 C22 H22B 108.9
H22A C22 H22B 107.7
N5 C23 C24 111.1(6)
N5 C23 H23A 109.4
C24 C23 H23A 109.4
N5 C23 H23B 109.4
C24 C23 H23B 109.4
H23A C23 H23B 108.0
N8 C24 C23 111.3(6)
N8 C24 H24A 109.4
C23 C24 H24A 109.4
N8 C24 H24B 109.4
C23 C24 H24B 109.4
H24A C24 H24B 108.0
N1 C25 C26 111.6(6)
N1 C25 H25A 109.3
C26 C25 H25A 109.3
N1 C25 H25B 109.3
C26 C25 H25B 109.3
H25A C25 H25B 108.0
N6 C26 C25 112.6(6)
N6 C26 H26A 109.1
C25 C26 H26A 109.1
N6 C26 H26B 109.1
C25 C26 H26B 109.1
H26A C26 H26B 107.8
N6 C27 C28 110.9(6)
N6 C27 H27A 109.5
C28 C27 H27A 109.5
N6 C27 H27B 109.5
C28 C27 H27B 109.5
H27A C27 H27B 108.0
C29 C28 O1 111.6(7)
C29 C28 C27 134.9(8)
O1 C28 C27 113.4(8)
C28 C29 C30 106.3(8)
C28 C29 H29 126.8
C30 C29 H29 126.8
C31 C30 C29 107.4(8)
C31 C30 H30 126.3
C29 C30 H30 126.3
O1 C31 C30 108.4(7)
O1 C31 C32 117.5(8)
C30 C31 C32 134.1(9)
C31 C32 N7 110.1(6)
C31 C32 H32A 109.6
N7 C32 H32A 109.6
C31 C32 H32B 109.6
N7 C32 H32B 109.6
H32A C32 H32B 108.2
N7 C33 C34 110.5(6)
N7 C33 H33A 109.5
C34 C33 H33A 109.5
N7 C33 H33B 109.5
C34 C33 H33B 109.5
H33A C33 H33B 108.1
C33 C34 N8 108.8(5)
C33 C34 H34A 109.9
N8 C34 H34A 109.9
C33 C34 H34B 109.9
N8 C34 H34B 109.9
H34A C34 H34B 108.3
C1 N1 C13 109.8(5)
C1 N1 C25 111.2(5)
C13 N1 C25 111.5(5)
C1 N1 H1N 108.0
C13 N1 H1N 108.0
C25 N1 H1N 108.0
C2 N2 C3 112.1(6)
C2 N2 H2NA 109.2
C3 N2 H2NA 109.2
C2 N2 H2NB 109.2
C3 N2 H2NB 109.2
H2NA N2 H2NB 107.9
C11 N3 C10 114.6(5)
C11 N3 H3NA 108.6
C10 N3 H3NA 108.6
C11 N3 H3NB 108.6
C10 N3 H3NB 108.6
H3NA N3 H3NB 107.6
C14 N4 C15 113.2(7)
C14 N4 H4NA 108.9
C15 N4 H4NA 108.9
C14 N4 H4NB 108.9
C15 N4 H4NB 108.9
H4NA N4 H4NB 107.7
C23 N5 C22 114.3(7)
C23 N5 H5NA 108.7
C22 N5 H5NA 108.7
C23 N5 H5NB 108.7
C22 N5 H5NB 108.7
H5NA N5 H5NB 107.6
C26 N6 C27 118.9(6)
C26 N6 H6NA 107.6
C27 N6 H6NA 107.6
C26 N6 H6NB 107.6
C27 N6 H6NB 107.6
H6NA N6 H6NB 107.0
C33 N7 C32 117.0(6)
C33 N7 H7NA 108.1
C32 N7 H7NA 108.1
C33 N7 H7NB 108.1
C32 N7 H7NB 108.1
H7NA N7 H7NB 107.3
C24 N8 C12 112.2(5)
C24 N8 C34 111.6(5)
C12 N8 C34 110.6(5)
C24 N8 H8N 107.4
C12 N8 H8N 107.4
C34 N8 H8N 107.4
C31 O1 C28 106.2(6)
O3 N9 O4 124.2(9)
O3 N9 O2 117.6(9)
O4 N9 O2 118.1(9)
O6 N10 O5 120.8(8)
O6 N10 O7 120.1(9)
O5 N10 O7 118.9(8)
O10 N11 O8 116.6(7)
O10 N11 O9 121.9(8)
O8 N11 O9 121.5(8)
O13 N12 O11 122.3(8)
O13 N12 O12 120.0(9)
O11 N12 O12 117.8(9)
O16 N13 O14 120.3(11)
O16 N13 O15 119.4(10)
O14 N13 O15 120.3(8)
O17 N14 O19 115.2(12)
O17 N14 O18 131.4(12)
O19 N14 O18 111.9(11)
O21A N15A O22A 123.8(12)
O21A N15A O20A 116.9(13)
O22A N15A O20A 119.2(13)
O21B N15B O22B 122.9(12)
O21B N15B O20B 116.0(12)
O22B N15B O20B 119.9(13)
O23 N16 O24 125.5(15)
O23 N16 O25B 93.0(17)
O24 N16 O25B 107.0(17)
O23 N16 O25A 107(2)
O24 N16 O25A 125.3(16)
O25B N16 O25A 83.0(17)
N16 O23 O25B 43.8(9)
N16 O25A O25B 48.1(9)
N16 O25B O25A 48.9(9)
N16 O25B O23 43.1(9)
O25A O25B O23 70.5(15)

loop_
_geom_bond_atom_site_label_1
_geom_bond_atom_site_label_2
_geom_bond_distance
C1 N1 1.489(8)
C1 C2 1.529(10)
C1 H1A 0.9700
C1 H1B 0.9700
C2 N2 1.442(8)
C2 H2A 0.9700
C2 H2B 0.9700
C3 C4 1.483(10)
C3 N2 1.488(9)
C3 H3A 0.9700
C3 H3B 0.9700
C4 C5 1.365(11)
C4 C9 1.391(10)
C5 C6 1.390(11)
C5 H5 0.9300
C6 C7 1.403(10)
C6 H6 0.9300
C7 C8 1.364(10)
C7 C10 1.524(10)
C8 C9 1.390(10)
C8 H8 0.9300
C9 H9 0.9300
C10 N3 1.485(8)
C10 H10A 0.9700
C10 H10B 0.9700
C11 N3 1.467(8)
C11 C12 1.509(9)
C11 H11A 0.9700
C11 H11B 0.9700
C12 N8 1.517(8)
C12 H12A 0.9700
C12 H12B 0.9700
C13 N1 1.495(8)
C13 C14 1.520(10)
C13 H13A 0.9700
C13 H13B 0.9700
C14 N4 1.469(9)
C14 H14A 0.9700
C14 H14B 0.9700
C15 N4 1.477(11)
C15 C16 1.510(12)
C15 H15A 0.9700
C15 H15B 0.9700
C16 C17 1.365(13)
C16 C21 1.389(13)
C17 C18 1.342(14)
C17 H17 0.9300
C18 C19 1.364(13)
C18 H18 0.9300
C19 C20 1.320(13)
C19 C22 1.533(13)
C20 C21 1.404(13)
C20 H20 0.9300
C21 H21 0.9300
C22 N5 1.496(11)
C22 H22A 0.9700
C22 H22B 0.9700
C23 N5 1.470(9)
C23 C24 1.534(10)
C23 H23A 0.9700
C23 H23B 0.9700
C24 N8 1.473(9)
C24 H24A 0.9700
C24 H24B 0.9700
C25 N1 1.502(8)
C25 C26 1.506(9)
C25 H25A 0.9700
C25 H25B 0.9700
C26 N6 1.449(9)
C26 H26A 0.9700
C26 H26B 0.9700
C27 N6 1.462(9)
C27 C28 1.482(11)
C27 H27A 0.9700
C27 H27B 0.9700
C28 C29 1.304(11)
C28 O1 1.386(8)
C29 C30 1.420(11)
C29 H29 0.9300
C30 C31 1.369(11)
C30 H30 0.9300
C31 O1 1.362(9)
C31 C32 1.466(11)
C32 N7 1.508(9)
C32 H32A 0.9700
C32 H32B 0.9700
C33 N7 1.476(8)
C33 C34 1.525(9)
C33 H33A 0.9700
C33 H33B 0.9700
C34 N8 1.530(8)
C34 H34A 0.9700
C34 H34B 0.9700
N1 H1N 0.9100
N2 H2NA 0.9000
N2 H2NB 0.9000
N3 H3NA 0.9000
N3 H3NB 0.9000
N4 H4NA 0.9000
N4 H4NB 0.9000
N5 H5NA 0.9000
N5 H5NB 0.9000
N6 H6NA 0.9000
N6 H6NB 0.9000
N7 H7NA 0.9000
N7 H7NB 0.9000
N8 H8N 0.9100
N9 O3 1.191(9)
N9 O4 1.241(9)
N9 O2 1.257(8)
N10 O6 1.243(8)
N10 O5 1.257(9)
N10 O7 1.285(9)
N11 O10 1.201(8)
N11 O8 1.227(8)
N11 O9 1.236(8)
N12 O13 1.199(8)
N12 O11 1.225(8)
N12 O12 1.254(8)
N13 O16 1.158(9)
N13 O14 1.227(9)
N13 O15 1.243(10)
N14 O17 1.187(11)
N14 O19 1.205(12)
N14 O18 1.214(11)
N15A O21A 1.194(11)
N15A O22A 1.243(12)
N15A O20A 1.260(11)
N15B O21B 1.195(11)
N15B O22B 1.255(12)
N15B O20B 1.260(11)
N16 O23 1.234(9)
N16 O24 1.235(9)
N16 O25B 1.249(10)
N16 O25A 1.264(10)
O23 O25B 1.80(3)
O25A O25B 1.66(3)
